data_7706185
loop_
_publ_author_name
'Radoske, Thomas'
'Kloditz, Roger'
'Fichter, Sebastian'
'M\"arz, Juliane'
'Kaden, Peter'
'Patzschke, Michael'
'Schmidt, Moritz'
'Stumpf, Thorsten'
'Walter, Olaf'
'Ikeda-Ohno, Atsushi'

_publ_section_title
;
 Systematic comparison of the structure of homoleptic tetradentate
 N<sub>2</sub>O<sub>2</sub>-type Schiff base complexes of tetravalent
 f-elements (M(IV) = Ce, Th, U, Np, and Pu) in solid state and in
 solution.
;
_journal_issue 48
_journal_name_full 'Dalton transactions (Cambridge, England : 2003)'
_journal_page_first 17559
_journal_page_last 17570
_journal_paper_doi 10.1039/d0dt03405c
_journal_volume 49
_journal_year 2020
_chemical_formula_moiety 'C34 H32 Ce N4 O4'
_chemical_formula_sum 'C34 H32 Ce N4 O4'
_chemical_formula_weight 700.75
_space_group_crystal_system monoclinic
_space_group_IT_number 14
_space_group_name_Hall '-P 2yn'
_space_group_name_H-M_alt 'P 1 21/n 1'
_atom_sites_solution_hydrogens geom
_atom_sites_solution_primary direct
_audit_creation_date 2018-12-20
_audit_creation_method
;
Olex2 1.2
(compiled 2017.01.04 svn.r3372 for OlexSys, GUI svn.r5289)
;
_audit_update_record
;
2019-12-09 deposited with the CCDC.	2020-11-20 downloaded from the CCDC.
;
_cell_angle_alpha 90
_cell_angle_beta 91.480(3)
_cell_angle_gamma 90
_cell_formula_units_Z 4
_cell_length_a 14.6108(14)
_cell_length_b 13.4604(13)
_cell_length_c 14.9187(15)
_cell_measurement_reflns_used 9192
_cell_measurement_temperature 100
_cell_measurement_theta_max 26.40
_cell_measurement_theta_min 3.12
_cell_volume 2933.0(5)
_computing_cell_refinement 'SAINT v8.37A (Bruker, 2015)'
_computing_data_reduction 'SAINT v8.37A (Bruker, 2015)'
_computing_molecular_graphics 'Olex2 (Dolomanov et al., 2009)'
_computing_publication_material 'Olex2 (Dolomanov et al., 2009)'
_computing_structure_refinement 'XL (Sheldrick, 2008)'
_computing_structure_solution 'XS (Sheldrick, 2008)'
_diffrn_ambient_temperature 100
_diffrn_detector 'Bruker APEX2 area detector'
_diffrn_detector_area_resol_mean 7.9
_diffrn_detector_type 'CCD area detector'
_diffrn_measured_fraction_theta_full 0.997
_diffrn_measured_fraction_theta_max 0.997
_diffrn_measurement_device 'three-circle diffractometer'
_diffrn_measurement_device_type 'Bruker APEX-II CCD'
_diffrn_measurement_method '\f and \w scans'
_diffrn_radiation_monochromator 'mirror optics'
_diffrn_radiation_probe x-ray
_diffrn_radiation_type MoK\a
_diffrn_radiation_wavelength 0.71073
_diffrn_reflns_av_R_equivalents 0.0530
_diffrn_reflns_av_unetI/netI 0.0137
_diffrn_reflns_Laue_measured_fraction_full 0.997
_diffrn_reflns_Laue_measured_fraction_max 0.997
_diffrn_reflns_limit_h_max 17
_diffrn_reflns_limit_h_min -17
_diffrn_reflns_limit_k_max 14
_diffrn_reflns_limit_k_min -16
_diffrn_reflns_limit_l_max 17
_diffrn_reflns_limit_l_min -17
_diffrn_reflns_number 146349
_diffrn_reflns_point_group_measured_fraction_full 0.997
_diffrn_reflns_point_group_measured_fraction_max 0.997
_diffrn_reflns_theta_full 25.026
_diffrn_reflns_theta_max 25.026
_diffrn_reflns_theta_min 2.450
_diffrn_source 'microfocus sealed X-ray tube'
_diffrn_source_type 'Incoatec I\ms'
_diffrn_standards_number 0
_exptl_absorpt_coefficient_mu 1.598
_exptl_absorpt_correction_T_max 0.9676
_exptl_absorpt_correction_T_min 0.8368
_exptl_absorpt_correction_type numerical
_exptl_absorpt_process_details
'SADABS-2016/2 (Bruker,2016/2) was used for absorption correction. wR2(int) was 0.1496 before and 0.0643 after correction. The Ratio of minimum to maximum transmission is 0.8648. The \l/2 correction factor is Not present.'
_exptl_crystal_colour 'clear dark red'
_exptl_crystal_colour_lustre clear
_exptl_crystal_colour_modifier dark
_exptl_crystal_colour_primary red
_exptl_crystal_density_diffrn 1.587
_exptl_crystal_description plate
_exptl_crystal_F_000 1416
_exptl_crystal_size_max 0.233
_exptl_crystal_size_mid 0.079
_exptl_crystal_size_min 0.068
_refine_diff_density_max 9.155
_refine_diff_density_min -2.875
_refine_diff_density_rms 0.184
_refine_ls_extinction_method none
_refine_ls_goodness_of_fit_ref 1.065
_refine_ls_hydrogen_treatment constr
_refine_ls_matrix_type full
_refine_ls_number_parameters 388
_refine_ls_number_reflns 5168
_refine_ls_number_restraints 438
_refine_ls_restrained_S_all 1.026
_refine_ls_R_factor_all 0.0760
_refine_ls_R_factor_gt 0.0622
_refine_ls_shift/su_max 0.000
_refine_ls_shift/su_mean 0.000
_refine_ls_structure_factor_coef Fsqd
_refine_ls_weighting_details 'w=1/[\s^2^(Fo^2^)+(0.0653P)^2^+45.1551P] where P=(Fo^2^+2Fc^2^)/3'
_refine_ls_weighting_scheme calc
_refine_ls_wR_factor_gt 0.1389
_refine_ls_wR_factor_ref 0.1557
_reflns_Friedel_coverage 0.000
_reflns_number_gt 4219
_reflns_number_total 5168
_reflns_threshold_expression 'I > 2\s(I)'
_cod_data_source_file d0dt03405c2.cif
_cod_data_source_block mo_ce_2nd_polymorph_0m
_cod_database_code 7706185
_shelx_shelxl_version_number 2014/7
_shelx_space_group_comment
;
The symmetry employed for this shelxl refinement is uniquely defined
by the following loop, which should always be used as a source of
symmetry information in preference to the above space-group names.
They are only intended as comments.
;
_olex2_refinement_description
;
1. Fixed Uiso
 At 1.2 times of:
  All C(H) groups, All C(H,H) groups
2. Rigid body (RIGU) restrains
 All non-hydrogen atoms
 with sigma for 1-2 distances of 0.004 and sigma for 1-3 distances of 0.004
3.a Secondary CH2 refined with riding coordinates:
 C25(H25A,H25B), C8(H8A,H8B), C26(H26A,H26B), C10(H10A,H10B), C9(H9A,H9B),
 C27(H27A,H27B)
3.b Aromatic/amide H refined with riding coordinates:
 C24(H24), C33(H33), C2(H2), C15(H15), C28(H28), C4(H4), C7(H7), C20(H20),
 C14(H14), C31(H31), C30(H30), C22(H22), C13(H13), C5(H5), C21(H21), C19(H19),
 C11(H11), C3(H3), C16(H16), C32(H32)
;
_olex2_submission_special_instructions 'No special instructions were received'

loop_
_space_group_symop_operation_xyz
'x, y, z'
'-x+1/2, y+1/2, -z+1/2'
'-x, -y, -z'
'x-1/2, -y-1/2, z-1/2'

loop_
_atom_site_label
_atom_site_type_symbol
_atom_site_fract_x
_atom_site_fract_y
_atom_site_fract_z
_atom_site_U_iso_or_equiv
_atom_site_adp_type
_atom_site_occupancy
_atom_site_site_symmetry_order
_atom_site_calc_flag
_atom_site_refinement_flags_posn
_atom_site_refinement_flags_adp
_atom_site_refinement_flags_occupancy
_atom_site_disorder_assembly
_atom_site_disorder_group
Ce1 Ce 0.62408(2) 0.74293(2) 0.11419(2) 0.01193(16) Uani 1 1 d . U . . .
O2 O 0.6597(3) 0.6390(3) 0.0045(3) 0.0172(9) Uani 1 1 d . U . . .
O4 O 0.5850(3) 0.6446(3) 0.2252(3) 0.0184(10) Uani 1 1 d . U . . .
O3 O 0.5869(3) 0.8432(4) 0.0001(3) 0.0201(10) Uani 1 1 d . U . . .
O1 O 0.6633(3) 0.8466(4) 0.2226(3) 0.0194(10) Uani 1 1 d . U . . .
N2 N 0.4766(4) 0.6540(4) 0.0514(4) 0.0153(11) Uani 1 1 d . U . . .
N4 N 0.7696(4) 0.6497(4) 0.1780(4) 0.0165(11) Uani 1 1 d . U . . .
C24 C 0.7821(4) 0.8611(5) -0.0230(4) 0.0166(13) Uani 1 1 d . U . . .
H24 H 0.8420 0.8835 -0.0358 0.020 Uiso 1 1 calc R . . . .
C33 C 0.5564(5) 0.6264(5) 0.3791(4) 0.0181(13) Uani 1 1 d . U . . .
H33 H 0.4930 0.6378 0.3675 0.022 Uiso 1 1 calc R . . . .
N3 N 0.7698(4) 0.8271(4) 0.0563(4) 0.0156(11) Uani 1 1 d . U . . .
N1 N 0.4799(4) 0.8336(4) 0.1685(4) 0.0163(11) Uani 1 1 d . U . . .
C2 C 0.6957(5) 0.8744(5) 0.3768(5) 0.0199(13) Uani 1 1 d . U . . .
H2 H 0.7595 0.8703 0.3664 0.024 Uiso 1 1 calc R . . . .
C15 C 0.6548(5) 0.6028(5) -0.2362(5) 0.0223(14) Uani 1 1 d . U . . .
H15 H 0.6960 0.6040 -0.2844 0.027 Uiso 1 1 calc R . . . .
C18 C 0.6189(4) 0.8603(5) -0.0796(4) 0.0144(12) Uani 1 1 d . U . . .
C28 C 0.7780(4) 0.6070(5) 0.2553(4) 0.0169(13) Uani 1 1 d . U . . .
H28 H 0.8336 0.5724 0.2676 0.020 Uiso 1 1 calc R . . . .
C12 C 0.5335(4) 0.6066(4) -0.0954(4) 0.0142(12) Uani 1 1 d . U . . .
C29 C 0.7109(5) 0.6068(5) 0.3249(5) 0.0181(13) Uani 1 1 d . U . . .
C4 C 0.5720(5) 0.8995(5) 0.4793(5) 0.0218(14) Uani 1 1 d . U . . .
H4 H 0.5513 0.9099 0.5384 0.026 Uiso 1 1 calc R . . . .
C25 C 0.8485(4) 0.8351(5) 0.1211(4) 0.0153(13) Uani 1 1 d . U . . .
H25A H 0.8255 0.8482 0.1818 0.018 Uiso 1 1 calc R . . . .
H25B H 0.8878 0.8917 0.1042 0.018 Uiso 1 1 calc R . . . .
C23 C 0.7130(4) 0.8688(5) -0.0956(4) 0.0152(12) Uani 1 1 d . U . . .
C7 C 0.4689(5) 0.8689(5) 0.2479(4) 0.0177(13) Uani 1 1 d . U . . .
H7 H 0.4101 0.8946 0.2608 0.021 Uiso 1 1 calc R . . . .
C20 C 0.5889(5) 0.8917(5) -0.2378(5) 0.0215(14) Uani 1 1 d . U . . .
H20 H 0.5465 0.8990 -0.2867 0.026 Uiso 1 1 calc R . . . .
C14 C 0.5618(5) 0.5830(5) -0.2533(5) 0.0232(14) Uani 1 1 d . U . . .
H14 H 0.5402 0.5694 -0.3127 0.028 Uiso 1 1 calc R . . . .
C17 C 0.6268(4) 0.6233(5) -0.0780(4) 0.0153(12) Uani 1 1 d . U . . .
C31 C 0.6810(5) 0.5893(5) 0.4840(5) 0.0215(14) Uani 1 1 d . U . . .
H31 H 0.7029 0.5780 0.5437 0.026 Uiso 1 1 calc R . . . .
C8 C 0.4010(4) 0.8413(5) 0.1065(5) 0.0165(13) Uani 1 1 d . U . . .
H8A H 0.4227 0.8529 0.0451 0.020 Uiso 1 1 calc R . . . .
H8B H 0.3631 0.8989 0.1235 0.020 Uiso 1 1 calc R . . . .
C26 C 0.9054(4) 0.7390(5) 0.1225(5) 0.0187(14) Uani 1 1 d . U . . .
H26A H 0.9465 0.7396 0.0708 0.022 Uiso 1 1 calc R . . . .
H26B H 0.9444 0.7381 0.1778 0.022 Uiso 1 1 calc R . . . .
C10 C 0.3987(4) 0.6505(5) 0.1126(4) 0.0160(13) Uani 1 1 d . U . . .
H10A H 0.4220 0.6406 0.1749 0.019 Uiso 1 1 calc R . . . .
H10B H 0.3588 0.5934 0.0965 0.019 Uiso 1 1 calc R . . . .
C30 C 0.7409(5) 0.5860(5) 0.4136(4) 0.0202(13) Uani 1 1 d . U . . .
H30 H 0.8033 0.5694 0.4252 0.024 Uiso 1 1 calc R . . . .
C22 C 0.7437(5) 0.8898(5) -0.1819(5) 0.0199(13) Uani 1 1 d . U . . .
H22 H 0.8074 0.8969 -0.1915 0.024 Uiso 1 1 calc R . . . .
C6 C 0.5382(4) 0.8729(5) 0.3192(4) 0.0168(13) Uani 1 1 d . U . . .
C13 C 0.5022(5) 0.5834(5) -0.1835(5) 0.0208(14) Uani 1 1 d . U . . .
H13 H 0.4394 0.5680 -0.1945 0.025 Uiso 1 1 calc R . . . .
C5 C 0.5095(5) 0.8922(5) 0.4075(5) 0.0211(14) Uani 1 1 d . U . . .
H5 H 0.4460 0.9004 0.4179 0.025 Uiso 1 1 calc R . . . .
C9 C 0.3424(5) 0.7472(5) 0.1073(5) 0.0177(13) Uani 1 1 d . U . . .
H9A H 0.3032 0.7457 0.0522 0.021 Uiso 1 1 calc R . . . .
H9B H 0.3016 0.7500 0.1592 0.021 Uiso 1 1 calc R . . . .
C27 C 0.8479(4) 0.6435(5) 0.1189(5) 0.0158(13) Uani 1 1 d . U . . .
H27A H 0.8256 0.6320 0.0566 0.019 Uiso 1 1 calc R . . . .
H27B H 0.8868 0.5864 0.1371 0.019 Uiso 1 1 calc R . . . .
C21 C 0.6825(5) 0.9003(5) -0.2526(5) 0.0231(14) Uani 1 1 d . U . . .
H21 H 0.7036 0.9133 -0.3111 0.028 Uiso 1 1 calc R . . . .
C19 C 0.5571(5) 0.8728(5) -0.1536(5) 0.0215(14) Uani 1 1 d . U . . .
H19 H 0.4931 0.8681 -0.1449 0.026 Uiso 1 1 calc R . . . .
C11 C 0.4658(4) 0.6105(5) -0.0256(4) 0.0166(13) Uani 1 1 d . U . . .
H11 H 0.4088 0.5785 -0.0375 0.020 Uiso 1 1 calc R . . . .
C3 C 0.6649(5) 0.8912(5) 0.4635(5) 0.0240(15) Uani 1 1 d . U . . .
H3 H 0.7080 0.8970 0.5120 0.029 Uiso 1 1 calc R . . . .
C34 C 0.6175(4) 0.6268(4) 0.3081(4) 0.0134(12) Uani 1 1 d . U . . .
C1 C 0.6324(4) 0.8637(5) 0.3053(5) 0.0175(12) Uani 1 1 d . U . . .
C16 C 0.6869(5) 0.6203(5) -0.1505(5) 0.0194(13) Uani 1 1 d . U . . .
H16 H 0.7506 0.6305 -0.1397 0.023 Uiso 1 1 calc R . . . .
C32 C 0.5887(5) 0.6093(5) 0.4670(5) 0.0210(14) Uani 1 1 d . U . . .
H32 H 0.5474 0.6114 0.5151 0.025 Uiso 1 1 calc R . . . .

loop_
_atom_site_aniso_label
_atom_site_aniso_U_11
_atom_site_aniso_U_22
_atom_site_aniso_U_33
_atom_site_aniso_U_23
_atom_site_aniso_U_13
_atom_site_aniso_U_12
Ce1 0.0087(2) 0.0117(2) 0.0154(2) 0.00335(14) 0.00075(13) 0.00027(12)
O2 0.018(2) 0.021(2) 0.012(2) -0.0091(17) -0.0003(16) 0.0011(18)
O4 0.019(2) 0.021(2) 0.016(2) 0.0052(17) 0.0010(17) -0.0013(18)
O3 0.019(2) 0.023(2) 0.019(2) 0.0086(18) 0.0033(17) 0.0011(18)
O1 0.017(2) 0.024(2) 0.017(2) 0.0008(18) 0.0031(17) 0.0025(18)
N2 0.018(2) 0.013(2) 0.015(2) 0.0016(19) -0.0010(19) -0.0010(19)
N4 0.017(2) 0.015(2) 0.017(2) -0.0029(19) -0.0012(19) -0.0009(19)
C24 0.017(3) 0.012(3) 0.021(3) 0.001(2) 0.003(2) -0.002(2)
C33 0.023(3) 0.016(3) 0.016(3) 0.001(2) 0.001(2) -0.003(2)
N3 0.017(2) 0.013(2) 0.017(2) 0.0011(19) 0.0003(19) -0.0008(19)
N1 0.017(2) 0.014(2) 0.018(2) 0.001(2) 0.0002(19) -0.0011(19)
C2 0.020(3) 0.016(3) 0.023(3) -0.004(2) -0.002(2) 0.006(2)
C15 0.031(3) 0.015(3) 0.021(3) -0.003(2) 0.005(2) 0.001(3)
C18 0.016(3) 0.011(3) 0.017(3) 0.005(2) 0.001(2) -0.002(2)
C28 0.021(3) 0.012(3) 0.018(3) 0.000(2) -0.004(2) 0.000(2)
C12 0.021(3) 0.010(3) 0.012(3) -0.001(2) -0.005(2) 0.000(2)
C29 0.022(3) 0.011(3) 0.021(3) 0.000(2) -0.003(2) -0.001(2)
C4 0.032(3) 0.016(3) 0.018(3) 0.000(3) 0.008(2) 0.000(3)
C25 0.013(3) 0.016(3) 0.017(3) 0.002(2) -0.001(2) 0.000(2)
C23 0.021(3) 0.008(3) 0.017(3) 0.000(2) 0.005(2) -0.001(2)
C7 0.019(3) 0.014(3) 0.020(3) -0.002(2) 0.006(2) 0.001(2)
C20 0.029(3) 0.017(3) 0.018(3) 0.003(2) -0.007(2) -0.006(3)
C14 0.035(3) 0.020(3) 0.015(3) 0.000(3) -0.002(2) 0.003(3)
C17 0.020(3) 0.008(3) 0.017(3) -0.001(2) -0.002(2) 0.001(2)
C31 0.031(3) 0.016(3) 0.017(3) 0.003(2) -0.006(2) -0.004(3)
C8 0.011(3) 0.018(3) 0.021(3) 0.002(2) 0.000(2) 0.003(2)
C26 0.011(3) 0.017(3) 0.027(4) 0.001(3) -0.001(2) 0.002(2)
C10 0.013(3) 0.015(3) 0.020(3) 0.004(2) 0.000(2) -0.002(2)
C30 0.027(3) 0.016(3) 0.017(3) 0.003(2) -0.007(2) -0.002(3)
C22 0.022(3) 0.018(3) 0.020(3) 0.000(2) 0.005(2) -0.001(2)
C6 0.019(3) 0.014(3) 0.017(3) 0.000(2) 0.004(2) 0.002(2)
C13 0.025(3) 0.017(3) 0.020(3) -0.001(2) -0.005(2) 0.001(3)
C5 0.027(3) 0.018(3) 0.019(3) -0.001(2) 0.009(2) 0.000(3)
C9 0.013(3) 0.018(3) 0.022(3) 0.004(2) 0.000(2) 0.001(2)
C27 0.012(3) 0.015(3) 0.021(3) 0.000(2) 0.004(2) 0.004(2)
C21 0.032(3) 0.020(3) 0.017(3) 0.001(3) 0.000(2) -0.001(3)
C19 0.021(3) 0.022(3) 0.022(3) 0.004(2) -0.001(2) -0.004(3)
C11 0.020(3) 0.011(3) 0.019(3) 0.003(2) -0.003(2) 0.000(2)
C3 0.032(3) 0.020(3) 0.020(3) 0.001(3) 0.004(3) 0.003(3)
C34 0.022(3) 0.007(3) 0.012(3) 0.005(2) -0.003(2) 0.000(2)
C1 0.018(3) 0.010(3) 0.025(3) 0.002(2) 0.005(2) 0.002(2)
C16 0.025(3) 0.016(3) 0.018(3) -0.003(2) 0.003(2) -0.001(2)
C32 0.030(3) 0.020(3) 0.013(3) 0.001(2) 0.000(2) -0.001(3)

loop_
_atom_type_symbol
_atom_type_description
_atom_type_scat_dispersion_real
_atom_type_scat_dispersion_imag
_atom_type_scat_source
C C 0.0033 0.0016 'International Tables Vol C Tables 4.2.6.8 and 6.1.1.4'
H H 0.0000 0.0000 'International Tables Vol C Tables 4.2.6.8 and 6.1.1.4'
N N 0.0061 0.0033 'International Tables Vol C Tables 4.2.6.8 and 6.1.1.4'
O O 0.0106 0.0060 'International Tables Vol C Tables 4.2.6.8 and 6.1.1.4'
Ce Ce -0.2486 2.6331 'International Tables Vol C Tables 4.2.6.8 and 6.1.1.4'

loop_
_geom_angle_atom_site_label_1
_geom_angle_atom_site_label_2
_geom_angle_atom_site_label_3
_geom_angle
_geom_angle_site_symmetry_1
_geom_angle_site_symmetry_3
_geom_angle_publ_flag
O2 Ce1 O3 82.89(17) . . ?
O2 Ce1 N2 69.84(16) . . ?
O2 Ce1 N4 76.32(17) . . ?
O2 Ce1 N3 79.57(17) . . ?
O2 Ce1 N1 137.41(17) . . ?
O4 Ce1 O2 104.19(18) . . ?
O4 Ce1 O3 150.88(17) . . ?
O4 Ce1 N2 76.55(17) . . ?
O4 Ce1 N4 70.38(17) . . ?
O4 Ce1 N3 138.27(17) . . ?
O4 Ce1 N1 79.55(17) . . ?
O3 Ce1 N2 79.72(17) . . ?
O3 Ce1 N4 138.20(17) . . ?
O3 Ce1 N3 70.47(17) . . ?
O3 Ce1 N1 76.63(17) . . ?
O1 Ce1 O2 151.37(16) . . ?
O1 Ce1 O4 84.02(17) . . ?
O1 Ce1 O3 103.37(18) . . ?
O1 Ce1 N2 138.53(17) . . ?
O1 Ce1 N4 80.99(17) . . ?
O1 Ce1 N3 76.49(17) . . ?
O1 Ce1 N1 70.65(17) . . ?
N2 Ce1 N4 124.22(17) . . ?
N3 Ce1 N2 139.47(17) . . ?
N3 Ce1 N4 70.35(17) . . ?
N3 Ce1 N1 125.76(17) . . ?
N1 Ce1 N2 70.00(17) . . ?
N1 Ce1 N4 140.45(17) . . ?
C17 O2 Ce1 134.1(4) . . ?
C34 O4 Ce1 135.3(4) . . ?
C18 O3 Ce1 135.5(4) . . ?
C1 O1 Ce1 134.1(4) . . ?
C10 N2 Ce1 115.7(4) . . ?
C11 N2 Ce1 127.2(4) . . ?
C11 N2 C10 117.0(5) . . ?
C28 N4 Ce1 126.4(4) . . ?
C28 N4 C27 117.1(6) . . ?
C27 N4 Ce1 116.5(4) . . ?
N3 C24 C23 126.6(6) . . ?
C32 C33 C34 120.1(6) . . ?
C24 N3 Ce1 126.9(4) . . ?
C24 N3 C25 116.7(5) . . ?
C25 N3 Ce1 116.4(4) . . ?
C7 N1 Ce1 125.8(4) . . ?
C7 N1 C8 116.0(5) . . ?
C8 N1 Ce1 118.1(4) . . ?
C3 C2 C1 119.9(6) . . ?
C16 C15 C14 120.6(7) . . ?
O3 C18 C23 122.9(6) . . ?
O3 C18 C19 119.4(6) . . ?
C23 C18 C19 117.7(6) . . ?
N4 C28 C29 126.3(6) . . ?
C17 C12 C13 119.9(6) . . ?
C17 C12 C11 122.5(6) . . ?
C13 C12 C11 117.6(6) . . ?
C30 C29 C28 118.3(6) . . ?
C34 C29 C28 122.9(6) . . ?
C34 C29 C30 118.7(6) . . ?
C3 C4 C5 119.2(6) . . ?
N3 C25 C26 110.9(5) . . ?
C18 C23 C24 121.8(6) . . ?
C22 C23 C24 117.6(6) . . ?
C22 C23 C18 120.6(6) . . ?
N1 C7 C6 125.8(6) . . ?
C19 C20 C21 121.0(6) . . ?
C13 C14 C15 119.4(6) . . ?
O2 C17 C12 121.8(6) . . ?
O2 C17 C16 119.8(6) . . ?
C12 C17 C16 118.4(6) . . ?
C30 C31 C32 119.7(6) . . ?
N1 C8 C9 111.7(5) . . ?
C27 C26 C25 114.1(5) . . ?
N2 C10 C9 111.1(5) . . ?
C31 C30 C29 121.2(6) . . ?
C21 C22 C23 120.6(6) . . ?
C5 C6 C7 118.0(6) . . ?
C1 C6 C7 123.9(6) . . ?
C1 C6 C5 118.0(6) . . ?
C14 C13 C12 120.5(6) . . ?
C4 C5 C6 121.6(6) . . ?
C8 C9 C10 113.7(5) . . ?
N4 C27 C26 111.5(5) . . ?
C22 C21 C20 119.5(7) . . ?
C20 C19 C18 120.7(6) . . ?
N2 C11 C12 125.5(6) . . ?
C4 C3 C2 120.6(7) . . ?
O4 C34 C33 118.8(6) . . ?
O4 C34 C29 121.3(6) . . ?
C33 C34 C29 119.9(6) . . ?
O1 C1 C2 119.0(6) . . ?
O1 C1 C6 120.4(6) . . ?
C2 C1 C6 120.6(6) . . ?
C15 C16 C17 121.0(7) . . ?
C31 C32 C33 120.2(7) . . ?

loop_
_geom_bond_atom_site_label_1
_geom_bond_atom_site_label_2
_geom_bond_distance
_geom_bond_site_symmetry_2
_geom_bond_publ_flag
Ce1 O2 2.226(4) . ?
Ce1 O4 2.207(4) . ?
Ce1 O3 2.229(4) . ?
Ce1 O1 2.201(5) . ?
Ce1 N2 2.617(5) . ?
Ce1 N4 2.627(5) . ?
Ce1 N3 2.580(5) . ?
Ce1 N1 2.583(5) . ?
O2 C17 1.326(8) . ?
O4 C34 1.334(7) . ?
O3 C18 1.310(8) . ?
O1 C1 1.344(8) . ?
N2 C10 1.479(8) . ?
N2 C11 1.295(9) . ?
N4 C28 1.291(9) . ?
N4 C27 1.464(8) . ?
C24 N3 1.285(9) . ?
C24 C23 1.464(9) . ?
C33 C34 1.402(9) . ?
C33 C32 1.402(9) . ?
N3 C25 1.487(8) . ?
N1 C7 1.290(9) . ?
N1 C8 1.463(8) . ?
C2 C3 1.398(10) . ?
C2 C1 1.402(10) . ?
C15 C14 1.402(10) . ?
C15 C16 1.371(10) . ?
C18 C23 1.406(9) . ?
C18 C19 1.418(9) . ?
C28 C29 1.446(10) . ?
C12 C17 1.399(9) . ?
C12 C13 1.415(9) . ?
C12 C11 1.457(9) . ?
C29 C30 1.411(9) . ?
C29 C34 1.407(9) . ?
C4 C5 1.394(10) . ?
C4 C3 1.388(10) . ?
C25 C26 1.537(9) . ?
C23 C22 1.403(9) . ?
C7 C6 1.450(9) . ?
C20 C21 1.396(10) . ?
C20 C19 1.374(10) . ?
C14 C13 1.375(10) . ?
C17 C16 1.412(9) . ?
C31 C30 1.385(10) . ?
C31 C32 1.393(10) . ?
C8 C9 1.529(9) . ?
C26 C27 1.537(9) . ?
C10 C9 1.541(9) . ?
C22 C21 1.372(10) . ?
C6 C5 1.417(9) . ?
C6 C1 1.402(9) . ?
